data_1502778
loop_
_publ_author_name
'Fukumoto, Hiroki'
'Yamane, Kazuto'
'Kase, Yumiko'
'Yamamoto, Takakazu'

_publ_section_title
;
 \p-Conjugated Poly(aryleneethynylene)s Consisting of Salophen and
 Ni&#x2212;Salophen Units in the \p-Conjugated Main Chain: Preparation and
 Chemical Properties
;
_journal_issue 24
_journal_name_full Macromolecules
_journal_page_first 10366
_journal_paper_doi 10.1021/ma101800f
_journal_volume 43
_journal_year 2010
_chemical_formula_moiety 'C20 H12 Br2 N2 Ni O2 '
_chemical_formula_sum 'C20 H12 Br2 N2 Ni O2'
_chemical_formula_weight 530.83
_space_group_IT_number 61
_symmetry_cell_setting orthorhombic
_symmetry_Int_Tables_number 61
_symmetry_space_group_name_Hall '-P 2ac 2ab'
_symmetry_space_group_name_H-M 'P b c a'
_cell_angle_alpha 90.0000
_cell_angle_beta 90.0000
_cell_angle_gamma 90.0000
_cell_formula_units_Z 8
_cell_length_a 10.084(2)
_cell_length_b 14.552(4)
_cell_length_c 24.360(6)
_cell_measurement_reflns_used 9556
_cell_measurement_temperature 293.1
_cell_measurement_theta_max 27.5
_cell_measurement_theta_min 3.2
_cell_volume 3574.6(15)
_computing_cell_refinement CrystalClear
_computing_data_collection CrystalClear
_computing_data_reduction CrystalStructure
_computing_publication_material 'CrystalStructure 3.8'
_computing_structure_refinement CRYSTALS
_computing_structure_solution SHELXS97
_diffrn_detector_area_resol_mean 28.57
_diffrn_measured_fraction_theta_full 0.995
_diffrn_measured_fraction_theta_max 0.995
_diffrn_measurement_device_type 'Rigaku Saturn'
_diffrn_measurement_method \w
_diffrn_radiation_type 'Mo K\a'
_diffrn_radiation_wavelength 0.71070
_diffrn_reflns_av_R_equivalents 0.049
_diffrn_reflns_limit_h_max 12
_diffrn_reflns_limit_h_min -13
_diffrn_reflns_limit_k_max 17
_diffrn_reflns_limit_k_min -18
_diffrn_reflns_limit_l_max 31
_diffrn_reflns_limit_l_min -31
_diffrn_reflns_number 25041
_diffrn_reflns_theta_full 27.48
_diffrn_reflns_theta_max 27.48
_exptl_absorpt_coefficient_mu 5.589
_exptl_absorpt_correction_T_max 0.327
_exptl_absorpt_correction_T_min 0.163
_exptl_absorpt_correction_type multi-scan
_exptl_absorpt_process_details 'Jacobson, R. (1998) Private communication'
_exptl_crystal_colour colorless
_exptl_crystal_density_diffrn 1.973
_exptl_crystal_density_method 'not measured'
_exptl_crystal_description prism
_exptl_crystal_F_000 2080.00
_exptl_crystal_size_max 0.20
_exptl_crystal_size_mid 0.20
_exptl_crystal_size_min 0.20
_refine_diff_density_max 1.22
_refine_diff_density_min -1.31
_refine_ls_extinction_coef 272(45)
_refine_ls_extinction_method 'Larson (1970) Crystallographic Computing eq. 22'
_refine_ls_goodness_of_fit_ref 0.838
_refine_ls_hydrogen_treatment refall
_refine_ls_number_parameters 245
_refine_ls_number_reflns 2807
_refine_ls_R_factor_gt 0.0518
_refine_ls_shift/su_max 0.0080
_refine_ls_structure_factor_coef F
_refine_ls_weighting_details 'w = 1/[0.0010Fo^2^ + 3.0000\s(Fo^2^) + 0.5000]'
_refine_ls_weighting_scheme calc
_refine_ls_wR_factor_ref 0.0681
_reflns_number_gt 2807
_reflns_number_total 4061
_reflns_threshold_expression F^2^>2.0\s(F^2^)
_cod_data_source_file ma101800f_si_002.cif
_cod_data_source_block '__Ni-salphen01'
_cod_original_cell_volume 3574.5(15)
_cod_original_formula_sum 'C20 H12 Br2 N2 Ni O2 '
_cod_database_code 1502778

loop_
_symmetry_equiv_pos_site_id
_symmetry_equiv_pos_as_xyz
1 +X,+Y,+Z
2 1/2-X,1/2+Y,+Z
3 +X,1/2-Y,1/2+Z
4 1/2-X,-Y,1/2+Z
5 -X,-Y,-Z
6 1/2+X,1/2-Y,-Z
7 -X,1/2+Y,1/2-Z
8 1/2+X,+Y,1/2-Z

loop_
_atom_site_label
_atom_site_type_symbol
_atom_site_fract_x
_atom_site_fract_y
_atom_site_fract_z
_atom_site_U_iso_or_equiv
_atom_site_adp_type
_atom_site_occupancy
_atom_site_symmetry_multiplicity
_atom_site_calc_flag
_atom_site_refinement_flags
Br(1) Br 0.43448(9) -0.11372(8) 0.45694(3) 0.0786(3) Uani 1.00 1 d .
Br(2) Br 0.31799(8) -0.18528(5) 0.19631(3) 0.0556(2) Uani 1.00 1 d .
Ni(1) Ni 0.06092(7) 0.02812(5) 0.32839(3) 0.02701(18) Uani 1.00 1 d .
O(1) O -0.0491(4) 0.0811(3) 0.37969(16) 0.0412(11) Uani 1.00 1 d .
O(2) O -0.0576(3) 0.0782(2) 0.27890(15) 0.0331(10) Uani 1.00 1 d .
N(1) N 0.1898(4) -0.0105(3) 0.37808(17) 0.0296(11) Uani 1.00 1 d .
N(2) N 0.1693(4) -0.0252(3) 0.27564(18) 0.0269(11) Uani 1.00 1 d .
C(1) C 0.2001(6) 0.0237(4) 0.4275(2) 0.0399(16) Uani 1.00 1 d .
C(2) C -0.0192(6) 0.1011(4) 0.4300(2) 0.0363(15) Uani 1.00 1 d .
C(3) C 0.1725(5) 0.0020(3) 0.2242(2) 0.0299(13) Uani 1.00 1 d .
C(4) C -0.0357(5) 0.0929(3) 0.2269(2) 0.0277(13) Uani 1.00 1 d .
C(5) C 0.1042(7) 0.0789(4) 0.4543(2) 0.0392(16) Uani 1.00 1 d .
C(6) C 0.1301(8) 0.1050(4) 0.5091(2) 0.053(2) Uani 1.00 1 d .
C(7) C 0.0391(9) 0.1538(5) 0.5394(2) 0.061(2) Uani 1.00 1 d .
C(8) C -0.0828(8) 0.1754(4) 0.5149(2) 0.053(2) Uani 1.00 1 d .
C(9) C -0.1128(7) 0.1499(4) 0.4627(2) 0.0440(17) Uani 1.00 1 d .
C(10) C 0.0773(5) 0.0588(3) 0.1990(2) 0.0298(13) Uani 1.00 1 d .
C(11) C 0.0943(6) 0.0806(4) 0.1423(2) 0.0392(16) Uani 1.00 1 d .
C(12) C 0.0055(8) 0.1336(4) 0.1150(2) 0.0473(18) Uani 1.00 1 d .
C(13) C -0.1061(7) 0.1675(4) 0.1430(2) 0.0441(17) Uani 1.00 1 d .
C(14) C -0.1269(6) 0.1477(4) 0.1972(2) 0.0350(15) Uani 1.00 1 d .
C(15) C 0.2870(5) -0.0699(3) 0.3550(2) 0.0340(15) Uani 1.00 1 d .
C(16) C 0.3883(6) -0.1206(4) 0.3810(2) 0.0419(17) Uani 1.00 1 d .
C(17) C 0.4655(6) -0.1821(4) 0.3523(3) 0.0474(19) Uani 1.00 1 d .
C(18) C 0.4426(6) -0.1959(4) 0.2977(3) 0.0470(19) Uani 1.00 1 d .
C(19) C 0.3451(6) -0.1479(4) 0.2700(2) 0.0377(15) Uani 1.00 1 d .
C(20) C 0.2697(5) -0.0828(3) 0.2980(2) 0.0287(13) Uani 1.00 1 d .
H(1) H 0.4849 -0.2401 0.2782 0.032 Uiso 1.00 1 c R
H(2) H 0.5230 -0.2215 0.3739 0.071 Uiso 1.00 1 c R
H(3) H 0.2380 -0.0168 0.2027 0.046 Uiso 1.00 1 c R
H(4) H 0.1686 0.0587 0.1277 0.044 Uiso 1.00 1 c R
H(5) H 0.0166 0.1541 0.0750 0.046 Uiso 1.00 1 c R
H(6) H -0.1629 0.2076 0.1249 0.060 Uiso 1.00 1 c R
H(7) H -0.2016 0.1686 0.2176 0.043 Uiso 1.00 1 c R
H(8) H -0.1960 0.1689 0.4426 0.056 Uiso 1.00 1 c R
H(9) H -0.1419 0.2094 0.5341 0.054 Uiso 1.00 1 c R
H(10) H 0.0619 0.1753 0.5745 0.083 Uiso 1.00 1 c R
H(11) H 0.2052 0.0940 0.5258 0.056 Uiso 1.00 1 c R
H(12) H 0.2811 0.0124 0.4497 0.057 Uiso 1.00 1 c R

loop_
_atom_site_aniso_label
_atom_site_aniso_U_11
_atom_site_aniso_U_22
_atom_site_aniso_U_33
_atom_site_aniso_U_12
_atom_site_aniso_U_13
_atom_site_aniso_U_23
Br(1) 0.0716(6) 0.1247(8) 0.0397(4) 0.0469(5) -0.0034(3) 0.0229(4)
Br(2) 0.0611(4) 0.0525(4) 0.0532(4) 0.0142(3) -0.0004(3) -0.0216(3)
Ni(1) 0.0271(3) 0.0323(3) 0.0217(3) 0.0024(3) 0.0014(2) 0.0006(2)
O(1) 0.037(2) 0.061(2) 0.0256(19) 0.010(2) 0.0030(17) -0.0073(19)
O(2) 0.031(2) 0.042(2) 0.0264(18) 0.0025(17) -0.0013(16) 0.0014(17)
N(1) 0.031(2) 0.036(2) 0.022(2) 0.000(2) -0.0040(19) 0.0065(19)
N(2) 0.026(2) 0.026(2) 0.029(2) -0.0050(19) -0.0016(18) 0.0018(18)
C(1) 0.047(3) 0.044(3) 0.029(2) 0.006(3) -0.010(2) 0.003(2)
C(2) 0.050(3) 0.038(3) 0.021(2) -0.001(2) 0.007(2) -0.002(2)
C(3) 0.031(2) 0.031(2) 0.027(2) -0.003(2) 0.009(2) -0.005(2)
C(4) 0.037(3) 0.027(2) 0.019(2) 0.000(2) 0.001(2) -0.004(2)
C(5) 0.055(3) 0.035(3) 0.028(2) 0.000(2) 0.002(2) 0.001(2)
C(6) 0.084(5) 0.043(3) 0.033(3) 0.004(3) -0.015(3) 0.001(2)
C(7) 0.103(7) 0.046(3) 0.034(3) -0.011(4) -0.006(4) -0.006(3)
C(8) 0.087(5) 0.039(3) 0.033(3) -0.002(3) 0.029(3) -0.005(2)
C(9) 0.055(4) 0.042(3) 0.035(3) 0.001(3) 0.011(3) -0.001(2)
C(10) 0.037(3) 0.030(2) 0.022(2) -0.004(2) -0.004(2) -0.000(2)
C(11) 0.048(3) 0.041(3) 0.029(2) -0.004(2) 0.010(2) -0.002(2)
C(12) 0.070(4) 0.050(3) 0.022(2) -0.002(3) -0.006(2) 0.009(2)
C(13) 0.058(4) 0.037(3) 0.037(3) -0.002(3) -0.013(3) 0.004(2)
C(14) 0.036(3) 0.034(2) 0.035(2) 0.002(2) -0.005(2) 0.002(2)
C(15) 0.036(3) 0.028(2) 0.038(3) 0.001(2) 0.004(2) 0.010(2)
C(16) 0.038(3) 0.053(3) 0.034(3) 0.001(3) -0.002(2) 0.017(2)
C(17) 0.040(3) 0.045(3) 0.057(4) 0.012(3) 0.001(3) 0.013(3)
C(18) 0.038(3) 0.033(3) 0.071(4) 0.006(2) 0.005(3) -0.005(3)
C(19) 0.039(3) 0.029(2) 0.045(3) 0.002(2) 0.001(2) -0.004(2)
C(20) 0.027(2) 0.025(2) 0.035(2) -0.000(2) 0.001(2) 0.006(2)

loop_
_atom_type_symbol
_atom_type_description
_atom_type_scat_dispersion_real
_atom_type_scat_dispersion_imag
_atom_type_scat_source
C C 0.003 0.002
;
International Tables for Crystallography
(1992, Vol. C, Tables 4.2.6.8 and 6.1.1.4)
;
H H 0.000 0.000
;
International Tables for Crystallography
(1992, Vol. C, Table 6.1.1.4)
;
Br Br -0.290 2.459
;
International Tables for Crystallography
(1992, Vol. C, Tables 4.2.6.8 and 6.1.1.4)
;
N N 0.006 0.003
;
International Tables for Crystallography
(1992, Vol. C, Tables 4.2.6.8 and 6.1.1.4)
;
Ni Ni 0.339 1.112
;
International Tables for Crystallography
(1992, Vol. C, Tables 4.2.6.8 and 6.1.1.4)
;
O O 0.011 0.006
;
International Tables for Crystallography
(1992, Vol. C, Tables 4.2.6.8 and 6.1.1.4)
;

loop_
_geom_angle_atom_site_label_1
_geom_angle_atom_site_label_2
_geom_angle_atom_site_label_3
_geom_angle
_geom_angle_publ_flag
O(1) Ni(1) O(2) 83.57(17) yes
O(1) Ni(1) N(1) 96.07(18) yes
O(1) Ni(1) N(2) 178.88(18) yes
O(2) Ni(1) N(1) 173.93(19) yes
O(2) Ni(1) N(2) 95.39(18) yes
N(1) Ni(1) N(2) 85.01(19) yes
Ni(1) O(1) C(2) 126.6(4) yes
Ni(1) O(2) C(4) 126.1(3) yes
Ni(1) N(1) C(1) 122.7(4) yes
Ni(1) N(1) C(15) 114.0(3) yes
C(1) N(1) C(15) 122.7(4) yes
Ni(1) N(2) C(3) 123.2(3) yes
Ni(1) N(2) C(20) 113.6(3) yes
C(3) N(2) C(20) 121.7(4) yes
N(1) C(1) C(5) 125.9(5) yes
O(1) C(2) C(5) 123.3(5) yes
O(1) C(2) C(9) 119.1(5) yes
C(5) C(2) C(9) 117.5(5) yes
N(2) C(3) C(10) 125.2(5) yes
O(2) C(4) C(10) 123.1(4) yes
O(2) C(4) C(14) 118.6(4) yes
C(10) C(4) C(14) 118.3(4) yes
C(1) C(5) C(2) 122.4(5) yes
C(1) C(5) C(6) 117.5(6) yes
C(2) C(5) C(6) 119.8(6) yes
C(5) C(6) C(7) 121.6(7) yes
C(6) C(7) C(8) 118.1(6) yes
C(7) C(8) C(9) 122.2(7) yes
C(2) C(9) C(8) 120.8(6) yes
C(3) C(10) C(4) 123.0(4) yes
C(3) C(10) C(11) 118.1(5) yes
C(4) C(10) C(11) 118.9(5) yes
C(10) C(11) C(12) 121.5(5) yes
C(11) C(12) C(13) 119.3(5) yes
C(12) C(13) C(14) 121.2(6) yes
C(4) C(14) C(13) 120.8(5) yes
N(1) C(15) C(16) 129.7(5) yes
N(1) C(15) C(20) 112.6(4) yes
C(16) C(15) C(20) 117.5(5) yes
Br(1) C(16) C(15) 125.7(4) yes
Br(1) C(16) C(17) 112.8(4) yes
C(15) C(16) C(17) 121.5(5) yes
C(16) C(17) C(18) 119.6(6) yes
C(17) C(18) C(19) 121.5(6) yes
Br(2) C(19) C(18) 114.9(4) yes
Br(2) C(19) C(20) 125.5(4) yes
C(18) C(19) C(20) 119.4(5) yes
N(2) C(20) C(15) 112.7(4) yes
N(2) C(20) C(19) 126.9(5) yes
C(15) C(20) C(19) 120.4(5) yes
N(1) C(1) H(12) 120.3 no
C(5) C(1) H(12) 113.8 no
N(2) C(3) H(3) 119.1 no
C(10) C(3) H(3) 115.7 no
C(5) C(6) H(11) 123.4 no
C(7) C(6) H(11) 115.0 no
C(6) C(7) H(10) 119.9 no
C(8) C(7) H(10) 121.9 no
C(7) C(8) H(9) 118.6 no
C(9) C(8) H(9) 119.1 no
C(2) C(9) H(8) 114.5 no
C(8) C(9) H(8) 124.4 no
C(10) C(11) H(4) 114.1 no
C(12) C(11) H(4) 124.4 no
C(11) C(12) H(5) 124.0 no
C(13) C(12) H(5) 116.6 no
C(12) C(13) H(6) 118.8 no
C(14) C(13) H(6) 119.8 no
C(4) C(14) H(7) 115.3 no
C(13) C(14) H(7) 123.9 no
C(16) C(17) H(2) 116.6 no
C(18) C(17) H(2) 122.8 no
C(17) C(18) H(1) 122.4 no
C(19) C(18) H(1) 115.9 no

loop_
_geom_bond_atom_site_label_1
_geom_bond_atom_site_label_2
_geom_bond_distance
_geom_bond_publ_flag
Br(1) C(16) 1.911(5) yes
Br(2) C(19) 1.894(6) yes
Ni(1) O(1) 1.840(4) yes
Ni(1) O(2) 1.847(3) yes
Ni(1) N(1) 1.863(4) yes
Ni(1) N(2) 1.857(4) yes
O(1) C(2) 1.295(6) yes
O(2) C(4) 1.303(6) yes
N(1) C(1) 1.307(7) yes
N(1) C(15) 1.423(7) yes
N(2) C(3) 1.316(6) yes
N(2) C(20) 1.423(6) yes
C(1) C(5) 1.418(9) yes
C(2) C(5) 1.416(9) yes
C(2) C(9) 1.425(9) yes
C(3) C(10) 1.406(7) yes
C(4) C(10) 1.417(7) yes
C(4) C(14) 1.416(8) yes
C(5) C(6) 1.412(8) yes
C(6) C(7) 1.375(11) yes
C(7) C(8) 1.404(12) yes
C(8) C(9) 1.358(9) yes
C(10) C(11) 1.428(7) yes
C(11) C(12) 1.356(9) yes
C(12) C(13) 1.405(10) yes
C(13) C(14) 1.367(8) yes
C(15) C(16) 1.411(8) yes
C(15) C(20) 1.411(7) yes
C(16) C(17) 1.376(9) yes
C(17) C(18) 1.365(10) yes
C(18) C(19) 1.383(9) yes
C(19) C(20) 1.394(8) yes
C(1) H(12) 0.993 no
C(3) H(3) 0.886 no
C(6) H(11) 0.874 no
C(7) H(10) 0.937 no
C(8) H(9) 0.905 no
C(9) H(8) 1.011 no
C(11) H(4) 0.889 no
C(12) H(5) 1.026 no
C(13) H(6) 0.931 no
C(14) H(7) 0.952 no
C(17) H(2) 0.969 no
C(18) H(1) 0.907 no

loop_
_geom_contact_atom_site_label_1
_geom_contact_atom_site_label_2
_geom_contact_distance
_geom_contact_site_symmetry_2
O(2) N(2) 3.408(5) 8_455
O(2) C(3) 2.940(6) 8_455
O(2) C(18) 3.516(7) 2_555
O(2) C(20) 3.468(6) 8_455
N(1) C(13) 3.347(8) 8_555
N(1) C(14) 3.476(7) 8_555
N(2) O(2) 3.408(5) 8_555
N(2) C(4) 3.436(7) 8_555
N(2) C(14) 3.316(7) 8_555
C(1) C(8) 3.429(9) 5_556
C(1) C(13) 3.339(9) 8_555
C(2) C(6) 3.528(9) 5_556
C(3) O(2) 2.940(6) 8_555
C(3) C(4) 3.439(7) 8_555
C(3) C(14) 3.501(8) 8_555
C(4) N(2) 3.436(7) 8_455
C(4) C(3) 3.439(7) 8_455
C(4) C(15) 3.576(7) 8_455
C(4) C(20) 3.279(7) 8_455
C(6) C(2) 3.528(9) 5_556
C(8) C(1) 3.429(9) 5_556
C(13) N(1) 3.347(8) 8_455
C(13) C(1) 3.339(9) 8_455
C(14) N(1) 3.476(7) 8_455
C(14) N(2) 3.316(7) 8_455
C(14) C(3) 3.501(8) 8_455
C(14) C(15) 3.521(8) 8_455
C(14) C(20) 3.514(8) 8_455
C(15) C(4) 3.576(7) 8_555
C(15) C(14) 3.521(8) 8_555
C(18) O(2) 3.516(7) 2_545
C(20) O(2) 3.468(6) 8_555
C(20) C(4) 3.279(7) 8_555
C(20) C(14) 3.514(8) 8_555
Br(1) H(5) 2.975 4_555
Br(1) H(8) 3.524 5_556
Br(1) H(9) 3.270 5_556
Br(2) H(1) 3.507 8_455
Br(2) H(2) 3.471 8_455
Br(2) H(7) 3.209 7_545
Br(2) H(10) 3.209 4_554
Ni(1) H(3) 3.406 8_455
Ni(1) H(7) 3.342 8_555
O(1) H(2) 2.888 2_555
O(1) H(3) 3.266 8_455
O(1) H(4) 2.871 8_455
O(2) H(1) 2.744 2_555
O(2) H(3) 2.521 8_455
O(2) H(4) 3.590 8_455
N(1) H(6) 3.505 8_555
N(2) H(7) 3.111 8_555
C(1) H(6) 3.272 8_555
C(1) H(9) 3.567 5_556
C(2) H(2) 2.921 2_555
C(2) H(4) 3.503 8_455
C(2) H(11) 3.570 5_556
C(3) H(7) 3.082 8_555
C(4) H(1) 2.780 2_555
C(4) H(3) 3.269 8_455
C(5) H(6) 3.571 8_555
C(7) H(5) 2.936 3_555
C(7) H(6) 3.543 3_555
C(8) H(5) 3.051 3_555
C(8) H(6) 3.276 3_555
C(8) H(12) 3.493 5_556
C(9) H(2) 3.001 2_555
C(9) H(4) 3.387 8_455
C(10) H(1) 3.561 2_555
C(10) H(7) 3.413 8_555
C(11) H(8) 3.224 8_555
C(12) H(8) 3.359 8_555
C(12) H(9) 3.363 3_554
C(12) H(10) 3.005 3_554
C(12) H(12) 3.275 8_455
C(13) H(9) 3.223 3_554
C(13) H(10) 3.301 3_554
C(13) H(12) 3.390 8_455
C(14) H(1) 2.933 2_555
C(15) H(6) 3.505 7_545
C(16) H(6) 3.381 7_545
C(16) H(9) 3.482 5_556
C(17) H(6) 3.492 7_545
C(18) H(7) 3.152 7_545
C(19) H(7) 3.053 7_545
H(1) Br(2) 3.507 8_555
H(1) O(2) 2.744 2_545
H(1) C(4) 2.780 2_545
H(1) C(10) 3.561 2_545
H(1) C(14) 2.933 2_545
H(1) H(7) 2.952 2_545
H(1) H(7) 3.153 7_545
H(2) Br(2) 3.471 8_555
H(2) O(1) 2.888 2_545
H(2) C(2) 2.921 2_545
H(2) C(9) 3.001 2_545
H(2) H(8) 2.896 2_545
H(3) Ni(1) 3.406 8_555
H(3) O(1) 3.266 8_555
H(3) O(2) 2.521 8_555
H(3) C(4) 3.269 8_555
H(3) H(7) 3.378 8_555
H(4) O(1) 2.871 8_555
H(4) O(2) 3.590 8_555
H(4) C(2) 3.503 8_555
H(4) C(9) 3.387 8_555
H(4) H(8) 2.714 8_555
H(4) H(11) 3.566 4_554
H(5) Br(1) 2.975 4_554
H(5) C(7) 2.936 3_554
H(5) C(8) 3.051 3_554
H(5) H(8) 2.937 8_555
H(5) H(9) 2.737 3_554
H(5) H(10) 2.525 3_554
H(5) H(12) 3.202 8_455
H(6) N(1) 3.505 8_455
H(6) C(1) 3.272 8_455
H(6) C(5) 3.571 8_455
H(6) C(7) 3.543 3_554
H(6) C(8) 3.276 3_554
H(6) C(15) 3.505 7_555
H(6) C(16) 3.381 7_555
H(6) C(17) 3.492 7_555
H(6) H(9) 2.529 3_554
H(6) H(10) 3.091 3_554
H(6) H(12) 3.420 8_455
H(7) Br(2) 3.209 7_555
H(7) Ni(1) 3.342 8_455
H(7) N(2) 3.111 8_455
H(7) C(3) 3.082 8_455
H(7) C(10) 3.413 8_455
H(7) C(18) 3.152 7_555
H(7) C(19) 3.053 7_555
H(7) H(1) 2.952 2_555
H(7) H(1) 3.153 7_555
H(7) H(3) 3.378 8_455
H(8) Br(1) 3.524 5_556
H(8) C(11) 3.224 8_455
H(8) C(12) 3.359 8_455
H(8) H(2) 2.896 2_555
H(8) H(4) 2.714 8_455
H(8) H(5) 2.937 8_455
H(8) H(10) 3.357 6_456
H(9) Br(1) 3.270 5_556
H(9) C(1) 3.567 5_556
H(9) C(12) 3.363 3_555
H(9) C(13) 3.223 3_555
H(9) C(16) 3.482 5_556
H(9) H(5) 2.737 3_555
H(9) H(6) 2.529 3_555
H(9) H(11) 3.562 6_456
H(9) H(12) 3.541 5_556
H(10) Br(2) 3.209 4_555
H(10) C(12) 3.005 3_555
H(10) C(13) 3.301 3_555
H(10) H(5) 2.525 3_555
H(10) H(6) 3.091 3_555
H(10) H(8) 3.357 6_556
H(11) C(2) 3.570 5_556
H(11) H(4) 3.566 4_555
H(11) H(9) 3.562 6_556
H(12) C(8) 3.493 5_556
H(12) C(12) 3.275 8_555
H(12) C(13) 3.390 8_555
H(12) H(5) 3.202 8_555
H(12) H(6) 3.420 8_555
H(12) H(9) 3.541 5_556
